data_7054817
loop_
_publ_author_name
'Sontakke, Vyankat A.'
'Kate, Anup N.'
'Ghosh, Sougata'
'More, Piyush'
'Gonnade, Rajesh'
'Kumbhar, Navanath M.'
'Kumbhar, Anupa A.'
'Chopade, Balu A.'
'Shinde, Vaishali S.'

_publ_section_title
;
 Synthesis, DNA interaction and anticancer activity of 2-anthryl
 substituted benzimidazole derivatives
;
_journal_issue 6
_journal_name_full 'New J. Chem.'
_journal_page_first 4882
_journal_paper_doi 10.1039/C4NJ02415J
_journal_volume 39
_journal_year 2015
_chemical_formula_moiety 'C21 H14 N2'
_chemical_formula_sum 'C21 H14 N2'
_chemical_formula_weight 294.34
_chemical_name_systematic
; 
 ? 
;
_space_group_IT_number 14
_symmetry_cell_setting monoclinic
_symmetry_space_group_name_Hall '-P 2ybc'
_symmetry_space_group_name_H-M 'P 1 21/c 1'
_atom_sites_solution_hydrogens geom
_atom_sites_solution_primary direct
_atom_sites_solution_secondary difmap
_audit_creation_method SHELXL-97
_audit_update_record
;
2014-06-07 deposited with the CCDC.
2015-04-10 downloaded from the CCDC.
;
_cell_angle_alpha 90.00
_cell_angle_beta 112.0070(10)
_cell_angle_gamma 90.00
_cell_formula_units_Z 4
_cell_length_a 12.8102(3)
_cell_length_b 12.3291(3)
_cell_length_c 10.2865(2)
_cell_measurement_reflns_used 1132
_cell_measurement_temperature 296(2)
_cell_measurement_theta_max 27.32
_cell_measurement_theta_min 3.41
_cell_volume 1506.26(6)
_computing_cell_refinement 'APEX2 (Bruker, 2006)'
_computing_data_collection 'APEX2 (Bruker, 2006)'
_computing_data_reduction 'APEX2 (Bruker, 2006)'
_computing_molecular_graphics 'Bruker SHELXTL'
_computing_publication_material 'Bruker SHELXTL'
_computing_structure_refinement 'SHELXL-97 (Sheldrick, 2008)'
_computing_structure_solution 'SHELXS-97 (Sheldrick, 2008)'
_diffrn_ambient_temperature 296(2)
_diffrn_measured_fraction_theta_full 0.992
_diffrn_measured_fraction_theta_max 0.992
_diffrn_measurement_device 'Bruker APEX-II CCD'
_diffrn_measurement_device_type 'CCD Area Detector'
_diffrn_measurement_method '\f and \w scans'
_diffrn_radiation_monochromator graphite
_diffrn_radiation_source 'fine-focus sealed tube'
_diffrn_radiation_type MoK\a
_diffrn_radiation_wavelength 0.71073
_diffrn_reflns_av_R_equivalents 0.0984
_diffrn_reflns_av_sigmaI/netI 0.0888
_diffrn_reflns_limit_h_max 15
_diffrn_reflns_limit_h_min -15
_diffrn_reflns_limit_k_max 14
_diffrn_reflns_limit_k_min -14
_diffrn_reflns_limit_l_max 11
_diffrn_reflns_limit_l_min -12
_diffrn_reflns_number 9838
_diffrn_reflns_theta_full 25.00
_diffrn_reflns_theta_max 25.00
_diffrn_reflns_theta_min 2.70
_exptl_absorpt_coefficient_mu 0.077
_exptl_absorpt_correction_T_max 0.9947
_exptl_absorpt_correction_T_min 0.9575
_exptl_absorpt_correction_type multi-scan
_exptl_absorpt_process_details 'SADABS (Bruker, 2006)'
_exptl_crystal_colour colourless
_exptl_crystal_density_diffrn 1.298
_exptl_crystal_density_method 'not measured'
_exptl_crystal_description needle
_exptl_crystal_F_000 616
_exptl_crystal_size_max 0.58
_exptl_crystal_size_mid 0.11
_exptl_crystal_size_min 0.07
_refine_diff_density_max 0.327
_refine_diff_density_min -0.282
_refine_diff_density_rms 0.081
_refine_ls_extinction_method none
_refine_ls_goodness_of_fit_ref 1.000
_refine_ls_hydrogen_treatment constr
_refine_ls_matrix_type full
_refine_ls_number_parameters 208
_refine_ls_number_reflns 2633
_refine_ls_number_restraints 0
_refine_ls_restrained_S_all 1.000
_refine_ls_R_factor_all 0.1088
_refine_ls_R_factor_gt 0.0809
_refine_ls_shift/su_max 0.000
_refine_ls_shift/su_mean 0.000
_refine_ls_structure_factor_coef Fsqd
_refine_ls_weighting_details 'calc w=1/[\s^2^(Fo^2^)+(0.1653P)^2^+0.0000P] where P=(Fo^2^+2Fc^2^)/3'
_refine_ls_weighting_scheme calc
_refine_ls_wR_factor_gt 0.2133
_refine_ls_wR_factor_ref 0.2479
_reflns_number_gt 1734
_reflns_number_total 2633
_reflns_threshold_expression >2sigma(I)
_cod_data_source_file c4nj02415j2.cif
_cod_data_source_block vas12
_cod_depositor_comments 'Adding full bibliography for 7054817.cif.'
_cod_original_sg_symbol_H-M P2(1)/c
_cod_database_code 7054817

loop_
_symmetry_equiv_pos_as_xyz
'x, y, z'
'-x, y+1/2, -z+1/2'
'-x, -y, -z'
'x, -y-1/2, z-1/2'

loop_
_atom_site_label
_atom_site_type_symbol
_atom_site_fract_x
_atom_site_fract_y
_atom_site_fract_z
_atom_site_U_iso_or_equiv
_atom_site_adp_type
_atom_site_occupancy
_atom_site_symmetry_multiplicity
_atom_site_calc_flag
_atom_site_refinement_flags
N1 N 0.0765(2) 0.2239(2) -0.1568(2) 0.0378(7) Uani 1 1 d .
N2 N 0.0742(2) 0.2236(2) 0.0592(3) 0.0398(7) Uani 1 1 d .
H2N H 0.0944 0.2367 0.1474 0.048 Uiso 1 1 calc R
C1 C -0.0162(2) 0.1652(2) -0.1575(3) 0.0356(7) Uani 1 1 d .
C2 C -0.0991(3) 0.1109(3) -0.2666(3) 0.0450(8) Uani 1 1 d .
H2 H -0.0989 0.1114 -0.3569 0.054 Uiso 1 1 calc R
C3 C -0.1809(3) 0.0567(3) -0.2370(4) 0.0523(9) Uani 1 1 d .
H3 H -0.2362 0.0191 -0.3082 0.063 Uiso 1 1 calc R
C4 C -0.1832(3) 0.0567(3) -0.1014(4) 0.0545(9) Uani 1 1 d .
H4 H -0.2402 0.0197 -0.0846 0.065 Uiso 1 1 calc R
C5 C -0.1023(3) 0.1108(3) 0.0067(3) 0.0513(9) Uani 1 1 d .
H5 H -0.1035 0.1114 0.0965 0.062 Uiso 1 1 calc R
C6 C -0.0188(2) 0.1644(2) -0.0229(3) 0.0375(7) Uani 1 1 d .
C7 C 0.1281(3) 0.2574(2) -0.0256(3) 0.0371(7) Uani 1 1 d .
C8 C 0.2331(2) 0.3209(2) 0.0251(3) 0.0353(7) Uani 1 1 d .
C9 C 0.2356(2) 0.4240(3) 0.0842(3) 0.0369(7) Uani 1 1 d .
C10 C 0.1396(3) 0.4711(3) 0.1022(3) 0.0406(8) Uani 1 1 d .
H10 H 0.0730 0.4318 0.0773 0.049 Uiso 1 1 calc R
C11 C 0.1451(3) 0.5728(3) 0.1554(3) 0.0502(9) Uani 1 1 d .
H11 H 0.0818 0.6022 0.1656 0.060 Uiso 1 1 calc R
C12 C 0.2436(3) 0.6338(3) 0.1949(4) 0.0554(10) Uani 1 1 d .
H12 H 0.2456 0.7031 0.2314 0.066 Uiso 1 1 calc R
C13 C 0.3365(3) 0.5925(3) 0.1803(3) 0.0533(9) Uani 1 1 d .
H13 H 0.4018 0.6341 0.2072 0.064 Uiso 1 1 calc R
C14 C 0.3361(3) 0.4874(3) 0.1250(3) 0.0427(8) Uani 1 1 d .
C15 C 0.4310(3) 0.4446(3) 0.1096(3) 0.0464(8) Uani 1 1 d .
H15 H 0.4965 0.4858 0.1374 0.056 Uiso 1 1 calc R
C16 C 0.4309(3) 0.3423(3) 0.0540(3) 0.0438(8) Uani 1 1 d .
C17 C 0.5283(3) 0.2985(3) 0.0386(4) 0.0539(9) Uani 1 1 d .
H17 H 0.5942 0.3392 0.0663 0.065 Uiso 1 1 calc R
C18 C 0.5262(3) 0.1984(3) -0.0158(4) 0.0600(10) Uani 1 1 d .
H18 H 0.5904 0.1713 -0.0262 0.072 Uiso 1 1 calc R
C19 C 0.4288(3) 0.1355(3) -0.0566(4) 0.0545(9) Uani 1 1 d .
H19 H 0.4293 0.0664 -0.0926 0.065 Uiso 1 1 calc R
C20 C 0.3337(3) 0.1730(3) -0.0446(3) 0.0460(8) Uani 1 1 d .
H20 H 0.2698 0.1294 -0.0726 0.055 Uiso 1 1 calc R
C21 C 0.3300(3) 0.2779(3) 0.0101(3) 0.0393(8) Uani 1 1 d .

loop_
_atom_site_aniso_label
_atom_site_aniso_U_11
_atom_site_aniso_U_22
_atom_site_aniso_U_33
_atom_site_aniso_U_23
_atom_site_aniso_U_13
_atom_site_aniso_U_12
N1 0.0449(15) 0.0496(16) 0.0248(13) -0.0034(11) 0.0201(11) -0.0017(12)
N2 0.0533(16) 0.0489(16) 0.0233(13) -0.0001(11) 0.0211(12) -0.0037(12)
C1 0.0454(17) 0.0411(17) 0.0255(15) -0.0021(12) 0.0192(13) 0.0033(13)
C2 0.0535(19) 0.054(2) 0.0322(17) -0.0075(14) 0.0211(15) 0.0026(16)
C3 0.0481(19) 0.059(2) 0.050(2) -0.0114(17) 0.0184(16) -0.0063(16)
C4 0.056(2) 0.057(2) 0.059(2) 0.0009(18) 0.0310(18) -0.0104(18)
C5 0.061(2) 0.064(2) 0.0394(18) 0.0033(16) 0.0303(16) -0.0068(18)
C6 0.0449(17) 0.0438(18) 0.0285(16) -0.0018(13) 0.0191(13) -0.0012(14)
C7 0.0454(17) 0.0440(18) 0.0293(16) 0.0008(13) 0.0224(14) 0.0045(14)
C8 0.0404(17) 0.0428(17) 0.0251(15) 0.0034(12) 0.0151(13) 0.0036(13)
C9 0.0452(17) 0.0451(18) 0.0241(15) 0.0043(12) 0.0171(13) 0.0044(14)
C10 0.0441(17) 0.0501(19) 0.0289(16) 0.0021(14) 0.0152(13) 0.0038(14)
C11 0.061(2) 0.061(2) 0.0320(17) -0.0030(15) 0.0206(16) 0.0106(18)
C12 0.072(2) 0.050(2) 0.046(2) -0.0072(16) 0.0246(18) 0.0052(19)
C13 0.066(2) 0.052(2) 0.044(2) -0.0094(16) 0.0225(17) -0.0111(18)
C14 0.0518(19) 0.0476(19) 0.0309(16) 0.0021(14) 0.0182(14) -0.0020(15)
C15 0.0460(18) 0.054(2) 0.0408(18) -0.0009(15) 0.0185(15) -0.0085(15)
C16 0.0448(18) 0.055(2) 0.0371(17) 0.0073(15) 0.0216(15) 0.0039(15)
C17 0.049(2) 0.063(2) 0.056(2) 0.0029(18) 0.0277(18) 0.0041(17)
C18 0.053(2) 0.079(3) 0.055(2) 0.004(2) 0.0289(19) 0.020(2)
C19 0.056(2) 0.061(2) 0.047(2) -0.0074(17) 0.0198(17) 0.0147(18)
C20 0.0510(19) 0.051(2) 0.0382(18) -0.0013(14) 0.0188(15) 0.0057(16)
C21 0.0456(18) 0.0471(18) 0.0283(16) 0.0021(13) 0.0176(14) 0.0019(15)

loop_
_atom_type_symbol
_atom_type_description
_atom_type_scat_dispersion_real
_atom_type_scat_dispersion_imag
_atom_type_scat_source
C C 0.0033 0.0016 'International Tables Vol C Tables 4.2.6.8 and 6.1.1.4'
H H 0.0000 0.0000 'International Tables Vol C Tables 4.2.6.8 and 6.1.1.4'
N N 0.0061 0.0033 'International Tables Vol C Tables 4.2.6.8 and 6.1.1.4'

loop_
_geom_angle_atom_site_label_1
_geom_angle_atom_site_label_2
_geom_angle_atom_site_label_3
_geom_angle
C7 N1 C1 105.5(2)
C7 N2 C6 107.3(3)
C7 N2 H2N 126.3
C6 N2 H2N 126.3
N1 C1 C2 130.3(3)
N1 C1 C6 109.7(3)
C2 C1 C6 120.1(3)
C3 C2 C1 118.0(3)
C3 C2 H2 121.0
C1 C2 H2 121.0
C2 C3 C4 121.5(3)
C2 C3 H3 119.2
C4 C3 H3 119.2
C5 C4 C3 120.8(3)
C5 C4 H4 119.6
C3 C4 H4 119.6
C4 C5 C6 117.7(3)
C4 C5 H5 121.2
C6 C5 H5 121.2
N2 C6 C5 132.7(3)
N2 C6 C1 105.5(3)
C5 C6 C1 121.9(3)
N1 C7 N2 112.1(3)
N1 C7 C8 124.5(2)
N2 C7 C8 123.4(3)
C9 C8 C21 120.6(3)
C9 C8 C7 120.2(3)
C21 C8 C7 119.1(3)
C8 C9 C14 119.6(3)
C8 C9 C10 122.8(3)
C14 C9 C10 117.6(3)
C11 C10 C9 120.6(3)
C11 C10 H10 119.7
C9 C10 H10 119.7
C10 C11 C12 121.3(3)
C10 C11 H11 119.3
C12 C11 H11 119.3
C13 C12 C11 120.2(3)
C13 C12 H12 119.9
C11 C12 H12 119.9
C12 C13 C14 121.2(3)
C12 C13 H13 119.4
C14 C13 H13 119.4
C15 C14 C13 121.6(3)
C15 C14 C9 119.4(3)
C13 C14 C9 119.1(3)
C16 C15 C14 121.9(3)
C16 C15 H15 119.0
C14 C15 H15 119.0
C15 C16 C17 121.8(3)
C15 C16 C21 119.6(3)
C17 C16 C21 118.6(3)
C18 C17 C16 120.8(3)
C18 C17 H17 119.6
C16 C17 H17 119.6
C17 C18 C19 120.6(3)
C17 C18 H18 119.7
C19 C18 H18 119.7
C20 C19 C18 121.2(3)
C20 C19 H19 119.4
C18 C19 H19 119.4
C19 C20 C21 120.9(3)
C19 C20 H20 119.6
C21 C20 H20 119.6
C8 C21 C20 123.2(3)
C8 C21 C16 118.9(3)
C20 C21 C16 117.9(3)

loop_
_geom_bond_atom_site_label_1
_geom_bond_atom_site_label_2
_geom_bond_distance
N1 C7 1.327(5)
N1 C1 1.389(4)
N2 C7 1.364(4)
N2 C6 1.383(4)
N2 H2N 0.8600
C1 C2 1.394(4)
C1 C6 1.397(5)
C2 C3 1.370(5)
C2 H2 0.9300
C3 C4 1.406(6)
C3 H3 0.9300
C4 C5 1.376(5)
C4 H4 0.9300
C5 C6 1.384(4)
C5 H5 0.9300
C7 C8 1.473(4)
C8 C9 1.405(4)
C8 C21 1.410(4)
C9 C14 1.429(4)
C9 C10 1.432(4)
C10 C11 1.359(5)
C10 H10 0.9300
C11 C12 1.393(5)
C11 H11 0.9300
C12 C13 1.352(5)
C12 H12 0.9300
C13 C14 1.415(5)
C13 H13 0.9300
C14 C15 1.387(4)
C15 C16 1.385(5)
C15 H15 0.9300
C16 C17 1.422(4)
C16 C21 1.438(4)
C17 C18 1.351(5)
C17 H17 0.9300
C18 C19 1.394(5)
C18 H18 0.9300
C19 C20 1.352(4)
C19 H19 0.9300
C20 C21 1.419(4)
C20 H20 0.9300

loop_
_geom_torsion_atom_site_label_1
_geom_torsion_atom_site_label_2
_geom_torsion_atom_site_label_3
_geom_torsion_atom_site_label_4
_geom_torsion
C7 N1 C1 C2 -179.4(3)
C7 N1 C1 C6 0.0(3)
N1 C1 C2 C3 178.6(3)
C6 C1 C2 C3 -0.7(5)
C1 C2 C3 C4 1.0(5)
C2 C3 C4 C5 -0.5(6)
C3 C4 C5 C6 -0.3(5)
C7 N2 C6 C5 179.5(3)
C7 N2 C6 C1 0.1(3)
C4 C5 C6 N2 -178.7(3)
C4 C5 C6 C1 0.6(5)
N1 C1 C6 N2 -0.1(3)
C2 C1 C6 N2 179.4(3)
N1 C1 C6 C5 -179.6(3)
C2 C1 C6 C5 -0.1(5)
C1 N1 C7 N2 0.1(3)
C1 N1 C7 C8 178.3(3)
C6 N2 C7 N1 -0.1(3)
C6 N2 C7 C8 -178.4(3)
N1 C7 C8 C9 120.2(3)
N2 C7 C8 C9 -61.7(4)
N1 C7 C8 C21 -58.1(4)
N2 C7 C8 C21 120.0(3)
C21 C8 C9 C14 2.1(4)
C7 C8 C9 C14 -176.2(3)
C21 C8 C9 C10 -179.8(3)
C7 C8 C9 C10 1.9(4)
C8 C9 C10 C11 -177.7(3)
C14 C9 C10 C11 0.4(4)
C9 C10 C11 C12 -0.5(5)
C10 C11 C12 C13 0.3(5)
C11 C12 C13 C14 0.1(5)
C12 C13 C14 C15 179.9(3)
C12 C13 C14 C9 -0.1(5)
C8 C9 C14 C15 -2.0(4)
C10 C9 C14 C15 179.8(3)
C8 C9 C14 C13 178.1(3)
C10 C9 C14 C13 -0.1(4)
C13 C14 C15 C16 -179.3(3)
C9 C14 C15 C16 0.8(5)
C14 C15 C16 C17 -179.9(3)
C14 C15 C16 C21 0.3(5)
C15 C16 C17 C18 180.0(3)
C21 C16 C17 C18 -0.2(5)
C16 C17 C18 C19 -0.7(5)
C17 C18 C19 C20 0.9(5)
C18 C19 C20 C21 -0.1(5)
C9 C8 C21 C20 177.9(3)
C7 C8 C21 C20 -3.7(4)
C9 C8 C21 C16 -1.1(4)
C7 C8 C21 C16 177.2(2)
C19 C20 C21 C8 -179.9(3)
C19 C20 C21 C16 -0.8(5)
C15 C16 C21 C8 -0.1(4)
C17 C16 C21 C8 -180.0(3)
C15 C16 C21 C20 -179.2(3)
C17 C16 C21 C20 0.9(4)
